data_2212810
loop_
_publ_author_name
'Xiao-Qing Li'
'Zu-Guang Sun'
'Xiao-Hua Du'

_publ_section_title
;
 <i>N</i>-[3-(Trifluoromethyl)phenyl]perhydropyridazine-1-carboxamide
;
_journal_coeditor_code CI2288
_journal_issue 4
_journal_name_full 'Acta Crystallographica Section E'
_journal_page_first o1663
_journal_page_last o1664
_journal_paper_doi 10.1107/S1600536807010264
_journal_volume 63
_journal_year 2007
_chemical_formula_iupac 'C12 H14 F3 N3 O'
_chemical_formula_moiety 'C12 H14 F3 N3 O'
_chemical_formula_sum 'C12 H14 F3 N3 O'
_chemical_formula_weight 273.26
_chemical_melting_point 381
_chemical_name_systematic
;
N-[3-(Trifluoromethyl)phenyl]perhydropyridazine-1-carboxamide
;
_space_group_IT_number 2
_symmetry_cell_setting triclinic
_symmetry_space_group_name_Hall '-P 1'
_symmetry_space_group_name_H-M 'P -1'
_atom_sites_solution_hydrogens geom
_atom_sites_solution_primary direct
_atom_sites_solution_secondary difmap
_cell_angle_alpha 91.394(3)
_cell_angle_beta 96.658(3)
_cell_angle_gamma 97.337(3)
_cell_formula_units_Z 2
_cell_length_a 5.8360(9)
_cell_length_b 9.1649(14)
_cell_length_c 12.2330(18)
_cell_measurement_reflns_used 1369
_cell_measurement_temperature 293(2)
_cell_measurement_theta_max 53.569
_cell_measurement_theta_min 5.707
_cell_volume 644.06(17)
_computing_cell_refinement 'SAINT-Plus (Bruker, 2000)'
_computing_data_collection 'SMART (Bruker, 2001)'
_computing_data_reduction SAINT-Plus
_computing_molecular_graphics 'SHELXTL (Bruker, 2000)'
_computing_publication_material 'SHELXL97 and PLATON (Spek, 2003)'
_computing_structure_refinement 'SHELXL97 (Sheldrick, 1997)'
_computing_structure_solution 'SHELXS97 (Sheldrick, 1997)'
_diffrn_ambient_temperature 293(2)
_diffrn_measured_fraction_theta_full 0.980
_diffrn_measured_fraction_theta_max 0.980
_diffrn_measurement_device_type 'Bruker SMART CCD area-detector'
_diffrn_measurement_method '\f and \w'
_diffrn_radiation_monochromator graphite
_diffrn_radiation_source 'fine-focus sealed tube'
_diffrn_radiation_type MoK\a
_diffrn_radiation_wavelength 0.71073
_diffrn_reflns_av_R_equivalents 0.1256
_diffrn_reflns_av_sigmaI/netI 0.0929
_diffrn_reflns_limit_h_max 7
_diffrn_reflns_limit_h_min -6
_diffrn_reflns_limit_k_max 11
_diffrn_reflns_limit_k_min -10
_diffrn_reflns_limit_l_max 11
_diffrn_reflns_limit_l_min -14
_diffrn_reflns_number 3536
_diffrn_reflns_theta_full 26.00
_diffrn_reflns_theta_max 26.00
_diffrn_reflns_theta_min 1.68
_diffrn_standards_number 0
_exptl_absorpt_coefficient_mu 0.122
_exptl_absorpt_correction_T_max 1.00000
_exptl_absorpt_correction_T_min 0.75432
_exptl_absorpt_correction_type multi-scan
_exptl_absorpt_process_details '(SADABS; Sheldrick, 1996)'
_exptl_crystal_colour colourless
_exptl_crystal_density_diffrn 1.409
_exptl_crystal_density_method 'not measured'
_exptl_crystal_description Prism
_exptl_crystal_F_000 284
_exptl_crystal_size_max 0.503
_exptl_crystal_size_mid 0.485
_exptl_crystal_size_min 0.456
_refine_diff_density_max 0.222
_refine_diff_density_min -0.245
_refine_ls_extinction_method none
_refine_ls_goodness_of_fit_ref 1.017
_refine_ls_hydrogen_treatment mixed
_refine_ls_matrix_type full
_refine_ls_number_parameters 208
_refine_ls_number_reflns 2478
_refine_ls_number_restraints 43
_refine_ls_restrained_S_all 1.155
_refine_ls_R_factor_all 0.0802
_refine_ls_R_factor_gt 0.0624
_refine_ls_shift/su_max 0.008
_refine_ls_shift/su_mean 0.001
_refine_ls_structure_factor_coef Fsqd
_refine_ls_weighting_details 'calc w=1/[\s^2^(Fo^2^)+(0.0899P)^2^+0.0155P] where P=(Fo^2^+2Fc^2^)/3'
_refine_ls_weighting_scheme calc
_refine_ls_wR_factor_gt 0.1553
_refine_ls_wR_factor_ref 0.1729
_reflns_number_gt 1781
_reflns_number_total 2478
_reflns_threshold_expression I>2\s(I)
_cod_data_source_file ci2288.cif
_cod_data_source_block I
_cod_database_code 2212810
_cod_database_fobs_code 2212810

loop_
_symmetry_equiv_pos_as_xyz
'x, y, z'
'-x, -y, -z'

loop_
_atom_site_type_symbol
_atom_site_label
_atom_site_fract_x
_atom_site_fract_y
_atom_site_fract_z
_atom_site_U_iso_or_equiv
_atom_site_adp_type
_atom_site_calc_flag
_atom_site_refinement_flags
_atom_site_occupancy
_atom_site_disorder_assembly
_atom_site_disorder_group
F F1 0.4780(18) 0.6446(7) 0.9400(6) 0.110(3) Uani d PDU 0.505(12) A 1
F F2 0.535(2) 0.8660(7) 0.9929(7) 0.132(3) Uani d PDU 0.505(12) A 1
F F3 0.7935(11) 0.7301(18) 1.0228(7) 0.155(4) Uani d PDU 0.505(12) A 1
F F1' 0.7317(19) 0.6380(8) 0.9879(5) 0.124(3) Uani d PDU 0.495(12) A 2
F F2' 0.4155(11) 0.7185(16) 0.9448(6) 0.128(3) Uani d PDU 0.495(12) A 2
F F3' 0.704(2) 0.8489(8) 1.0326(5) 0.123(3) Uani d PDU 0.495(12) A 2
O O1 0.7066(3) 0.8561(2) 0.41509(14) 0.0753(6) Uani d . 1 . .
N N1 0.4931(4) 0.7834(2) 0.55379(16) 0.0623(6) Uani d . 1 . .
N N2 0.3313(3) 0.7593(2) 0.37506(15) 0.0614(6) Uani d . 1 . .
N N3 0.1263(3) 0.6986(3) 0.41657(16) 0.0639(6) Uani d D 1 . .
C C1 0.6514(4) 0.8167(2) 0.64803(19) 0.0520(5) Uani d . 1 . .
C C2 0.5771(4) 0.7759(2) 0.74767(18) 0.0557(6) Uani d . 1 . .
H H2 0.4268 0.7286 0.7491 0.067 Uiso calc R 1 . .
C C3 0.7230(4) 0.8045(2) 0.84486(19) 0.0588(6) Uani d . 1 A .
C C4 0.9467(4) 0.8736(3) 0.8442(2) 0.0676(7) Uani d . 1 . .
H H4 1.0464 0.8920 0.9095 0.081 Uiso calc R 1 . .
C C5 1.0199(4) 0.9150(3) 0.7451(2) 0.0681(7) Uani d . 1 . .
H H5 1.1700 0.9630 0.7443 0.082 Uiso calc R 1 . .
C C6 0.8775(4) 0.8871(2) 0.6480(2) 0.0598(6) Uani d . 1 . .
H H6 0.9315 0.9151 0.5821 0.072 Uiso calc R 1 . .
C C7 0.5232(4) 0.8036(2) 0.44614(19) 0.0538(6) Uani d . 1 . .
C C8 0.3262(4) 0.7679(3) 0.25576(18) 0.0643(7) Uani d . 1 . .
H H8A 0.4809 0.8023 0.2376 0.077 Uiso calc R 1 . .
H H8B 0.2230 0.8375 0.2289 0.077 Uiso calc R 1 . .
C C9 0.2435(5) 0.6200(3) 0.2018(2) 0.0773(8) Uani d . 1 . .
H H9A 0.3608 0.5553 0.2188 0.093 Uiso calc R 1 . .
H H9B 0.2213 0.6290 0.1225 0.093 Uiso calc R 1 . .
C C10 0.0183(6) 0.5538(3) 0.2399(2) 0.0878(9) Uani d . 1 . .
H H10A -0.0226 0.4537 0.2099 0.105 Uiso calc R 1 . .
H H10B -0.1051 0.6101 0.2132 0.105 Uiso calc R 1 . .
C C11 0.0412(5) 0.5535(3) 0.3644(2) 0.0807(8) Uani d . 1 . .
H H11A -0.1095 0.5193 0.3873 0.097 Uiso calc R 1 . .
H H11B 0.1472 0.4847 0.3898 0.097 Uiso calc R 1 . .
C C12 0.6382(5) 0.7592(3) 0.9511(2) 0.0777(8) Uani d D 1 . .
H H1 0.362(4) 0.745(3) 0.561(2) 0.064(7) Uiso d . 1 . .
H H3 0.035(4) 0.763(2) 0.402(2) 0.085(10) Uiso d D 1 . .

loop_
_atom_site_aniso_label
_atom_site_aniso_U_11
_atom_site_aniso_U_22
_atom_site_aniso_U_33
_atom_site_aniso_U_12
_atom_site_aniso_U_13
_atom_site_aniso_U_23
F1 0.156(7) 0.093(3) 0.074(3) -0.033(3) 0.037(4) 0.009(2)
F2 0.182(6) 0.141(4) 0.093(4) 0.057(4) 0.069(4) 0.009(3)
F3 0.124(4) 0.242(9) 0.094(5) 0.027(5) -0.018(3) 0.077(6)
F1' 0.208(7) 0.098(4) 0.072(3) 0.032(4) 0.017(4) 0.032(3)
F2' 0.078(3) 0.227(9) 0.073(3) -0.010(5) 0.013(2) 0.051(5)
F3' 0.190(7) 0.101(4) 0.070(3) -0.031(4) 0.041(4) -0.019(3)
O1 0.0532(10) 0.1073(13) 0.0656(11) -0.0043(8) 0.0216(8) 0.0157(9)
N1 0.0438(10) 0.0910(14) 0.0496(11) -0.0072(9) 0.0115(8) 0.0072(9)
N2 0.0512(11) 0.0903(13) 0.0424(10) -0.0021(9) 0.0160(8) 0.0063(9)
N3 0.0480(11) 0.0972(16) 0.0465(10) 0.0002(11) 0.0158(9) 0.0011(10)
C1 0.0442(11) 0.0564(12) 0.0552(12) 0.0031(9) 0.0088(9) 0.0059(9)
C2 0.0464(12) 0.0647(13) 0.0553(13) 0.0012(9) 0.0085(10) 0.0082(10)
C3 0.0565(13) 0.0600(13) 0.0586(14) 0.0043(10) 0.0038(11) 0.0065(10)
C4 0.0556(14) 0.0724(15) 0.0701(16) 0.0030(11) -0.0062(12) 0.0031(12)
C5 0.0467(12) 0.0720(15) 0.0823(18) -0.0035(10) 0.0067(12) 0.0036(12)
C6 0.0487(12) 0.0661(14) 0.0649(14) 0.0013(10) 0.0145(11) 0.0055(11)
C7 0.0457(12) 0.0632(13) 0.0561(13) 0.0080(9) 0.0185(10) 0.0108(10)
C8 0.0679(15) 0.0809(16) 0.0471(13) 0.0096(12) 0.0167(11) 0.0156(11)
C9 0.0889(19) 0.0944(19) 0.0520(14) 0.0103(14) 0.0254(13) 0.0012(12)
C10 0.096(2) 0.102(2) 0.0580(16) -0.0199(16) 0.0159(15) -0.0052(14)
C11 0.0784(17) 0.100(2) 0.0580(15) -0.0203(14) 0.0163(13) 0.0104(13)
C12 0.0782(19) 0.093(2) 0.0562(16) -0.0027(16) -0.0023(14) 0.0106(14)

loop_
_atom_type_symbol
_atom_type_description
_atom_type_scat_dispersion_real
_atom_type_scat_dispersion_imag
_atom_type_scat_source
C C 0.0033 0.0016 'International Tables Vol C Tables 4.2.6.8 and 6.1.1.4'
H H 0.0000 0.0000 'International Tables Vol C Tables 4.2.6.8 and 6.1.1.4'
N N 0.0061 0.0033 'International Tables Vol C Tables 4.2.6.8 and 6.1.1.4'
O O 0.0106 0.0060 'International Tables Vol C Tables 4.2.6.8 and 6.1.1.4'
F F 0.0171 0.0103 'International Tables Vol C Tables 4.2.6.8 and 6.1.1.4'

loop_
_geom_angle_atom_site_label_1
_geom_angle_atom_site_label_2
_geom_angle_atom_site_label_3
_geom_angle
C7 N1 C1 129.47(19)
C7 N1 H1 112.1(19)
C1 N1 H1 118.5(19)
C7 N2 N3 119.04(18)
C7 N2 C8 123.10(18)
N3 N2 C8 117.84(19)
N2 N3 C11 110.5(2)
N2 N3 H3 102.7(19)
C11 N3 H3 113.9(19)
C2 C1 N1 117.17(18)
C2 C1 C6 118.5(2)
N1 C1 C6 124.3(2)
C3 C2 C1 120.9(2)
C3 C2 H2 119.6
C1 C2 H2 119.6
C4 C3 C2 120.3(2)
C4 C3 C12 120.0(2)
C2 C3 C12 119.7(2)
C3 C4 C5 118.7(2)
C3 C4 H4 120.6
C5 C4 H4 120.6
C6 C5 C4 121.6(2)
C6 C5 H5 119.2
C4 C5 H5 119.2
C5 C6 C1 119.9(2)
C5 C6 H6 120.0
C1 C6 H6 120.0
O1 C7 N2 122.1(2)
O1 C7 N1 123.9(2)
N2 C7 N1 114.00(18)
N2 C8 C9 109.90(18)
N2 C8 H8A 109.7
C9 C8 H8A 109.7
N2 C8 H8B 109.7
C9 C8 H8B 109.7
H8A C8 H8B 108.2
C8 C9 C10 111.3(2)
C8 C9 H9A 109.4
C10 C9 H9A 109.4
C8 C9 H9B 109.4
C10 C9 H9B 109.4
H9A C9 H9B 108.0
C9 C10 C11 110.4(2)
C9 C10 H10A 109.6
C11 C10 H10A 109.6
C9 C10 H10B 109.6
C11 C10 H10B 109.6
H10A C10 H10B 108.1
N3 C11 C10 113.0(2)
N3 C11 H11A 109.0
C10 C11 H11A 109.0
N3 C11 H11B 109.0
C10 C11 H11B 109.0
H11A C11 H11B 107.8
F3' C12 F2' 110.0(5)
F3 C12 F1 106.6(6)
F3 C12 F2 107.6(6)
F1 C12 F2 104.4(5)
F3' C12 F1' 100.7(5)
F2' C12 F1' 103.5(5)
F3 C12 C3 114.3(4)
F1 C12 C3 113.3(4)
F2 C12 C3 110.0(3)

loop_
_geom_bond_atom_site_label_1
_geom_bond_atom_site_label_2
_geom_bond_distance
F1 C12 1.307(7)
F2 C12 1.336(6)
F3 C12 1.245(6)
F1' C12 1.362(6)
F2' C12 1.298(7)
F3' C12 1.269(5)
O1 C7 1.222(2)
N1 C7 1.362(3)
N1 C1 1.393(3)
N1 H1 0.81(2)
N2 C7 1.348(3)
N2 N3 1.408(2)
N2 C8 1.461(3)
N3 C11 1.463(3)
N3 H3 0.855(19)
C1 C2 1.385(3)
C1 C6 1.393(3)
C2 C3 1.378(3)
C2 H2 0.93
C3 C4 1.377(3)
C3 C12 1.493(4)
C4 C5 1.377(4)
C4 H4 0.93
C5 C6 1.367(3)
C5 H5 0.93
C6 H6 0.93
C8 C9 1.490(4)
C8 H8A 0.97
C8 H8B 0.97
C9 C10 1.505(4)
C9 H9A 0.97
C9 H9B 0.97
C10 C11 1.513(4)
C10 H10A 0.97
C10 H10B 0.97
C11 H11A 0.97
C11 H11B 0.97

loop_
_geom_hbond_atom_site_label_D
_geom_hbond_atom_site_label_H
_geom_hbond_atom_site_label_A
_geom_hbond_site_symmetry_A
_geom_hbond_distance_DH
_geom_hbond_distance_HA
_geom_hbond_distance_DA
_geom_hbond_angle_DHA
N1 H1 N3 . 0.81(2) 2.11(3) 2.585(3) 117(2)
N3 H3 O1 1_455 0.85(2) 2.22(2) 2.997(3) 152(3)
C6 H6 O1 . 0.93 2.31 2.902(3) 121

loop_
_geom_torsion_atom_site_label_1
_geom_torsion_atom_site_label_2
_geom_torsion_atom_site_label_3
_geom_torsion_atom_site_label_4
_geom_torsion
C7 N2 N3 C11 -125.3(2)
C8 N2 N3 C11 53.3(3)
C7 N1 C1 C2 -176.2(2)
C7 N1 C1 C6 3.5(4)
N1 C1 C2 C3 179.9(2)
C6 C1 C2 C3 0.2(3)
C1 C2 C3 C4 -0.5(4)
C1 C2 C3 C12 -180.0(2)
C2 C3 C4 C5 0.9(4)
C12 C3 C4 C5 -179.7(2)
C3 C4 C5 C6 -1.0(4)
C4 C5 C6 C1 0.7(4)
C2 C1 C6 C5 -0.3(3)
N1 C1 C6 C5 -180.0(2)
N3 N2 C7 O1 179.5(2)
C8 N2 C7 O1 1.0(4)
N3 N2 C7 N1 -0.1(3)
C8 N2 C7 N1 -178.7(2)
C1 N1 C7 O1 0.7(4)
C1 N1 C7 N2 -179.7(2)
C7 N2 C8 C9 124.8(2)
N3 N2 C8 C9 -53.7(3)
N2 C8 C9 C10 51.7(3)
C8 C9 C10 C11 -53.0(3)
N2 N3 C11 C10 -51.7(3)
C9 C10 C11 N3 53.2(4)
C4 C3 C12 F3 -28.9(10)
C2 C3 C12 F3 150.6(9)
C4 C3 C12 F3' 39.1(9)
C2 C3 C12 F3' -141.4(8)
C4 C3 C12 F2' 168.7(8)
C2 C3 C12 F2' -11.8(9)
C4 C3 C12 F1 -151.3(6)
C2 C3 C12 F1 28.2(7)
C4 C3 C12 F2 92.3(7)
C2 C3 C12 F2 -88.3(7)
C4 C3 C12 F1' -74.6(6)
C2 C3 C12 F1' 104.9(6)
